data_7049400
loop_
_publ_author_name
'Olaru, Marian'
'Krupke, Sandra'
'Lork, Enno'
'Mebs, Stefan'
'Beckmann, Jens'

_publ_section_title
;
 Transmetallation of bis(6-diphenylphosphinoxy-acenapth-5-yl)mercury with
 tin tetrachloride, antimony trichloride and bismuth trichloride.
;
_journal_issue 17
_journal_name_full 'Dalton transactions (Cambridge, England : 2003)'
_journal_page_first 5585
_journal_page_last 5594
_journal_paper_doi 10.1039/c9dt00827f
_journal_volume 48
_journal_year 2019
_chemical_formula_sum 'C98 H76 Cl5 Hg2 Li O4 P4'
_chemical_formula_weight 2026.84
_space_group_IT_number 2
_space_group_name_Hall '-P 1'
_space_group_name_H-M_alt 'P -1'
_symmetry_cell_setting triclinic
_symmetry_space_group_name_Hall '-P 1'
_symmetry_space_group_name_H-M 'P -1'
_atom_sites_solution_hydrogens geom
_atom_sites_solution_primary direct
_atom_sites_solution_secondary difmap
_audit_creation_method SHELXL-97
_audit_update_record
;
2019-02-18 deposited with the CCDC.    2019-03-22 downloaded from the CCDC.
;
_cell_angle_alpha 105.246(2)
_cell_angle_beta 98.704(2)
_cell_angle_gamma 94.464(2)
_cell_formula_units_Z 2
_cell_length_a 14.2748(8)
_cell_length_b 15.6725(8)
_cell_length_c 21.2164(11)
_cell_measurement_reflns_used 9905
_cell_measurement_temperature 100
_cell_measurement_theta_max 29.20
_cell_measurement_theta_min 2.60
_cell_volume 4492.2(4)
_computing_cell_refinement 'Bruker SAINT'
_computing_data_collection 'Bruker APEX2'
_computing_data_reduction 'Bruker SAINT'
_computing_molecular_graphics 'Bruker SHELXTL'
_computing_publication_material 'Bruker SHELXTL'
_computing_structure_refinement 'SHELXL-2013 (Sheldrick 2013)'
_computing_structure_solution 'SHELXS-97 (Sheldrick 2008)'
_diffrn_ambient_temperature 100
_diffrn_measured_fraction_theta_full 0.999
_diffrn_measured_fraction_theta_max 0.999
_diffrn_measurement_device_type 'Bruker Venture D8 CMOS'
_diffrn_measurement_method '\f and \w scans'
_diffrn_radiation_monochromator graphite
_diffrn_radiation_source 'fine-focus sealed tube'
_diffrn_radiation_type MoK\a
_diffrn_radiation_wavelength 0.71073
_diffrn_reflns_av_R_equivalents 0.0444
_diffrn_reflns_av_sigmaI/netI 0.0379
_diffrn_reflns_limit_h_max 19
_diffrn_reflns_limit_h_min -19
_diffrn_reflns_limit_k_max 20
_diffrn_reflns_limit_k_min -20
_diffrn_reflns_limit_l_max 25
_diffrn_reflns_limit_l_min -28
_diffrn_reflns_number 126062
_diffrn_reflns_theta_full 28.28
_diffrn_reflns_theta_max 28.28
_diffrn_reflns_theta_min 2.60
_exptl_absorpt_coefficient_mu 3.684
_exptl_absorpt_correction_T_max 0.7458
_exptl_absorpt_correction_T_min 0.5743
_exptl_absorpt_correction_type multi-scan
_exptl_absorpt_process_details 'SADABS; Bruker, 2000'
_exptl_crystal_colour colourless
_exptl_crystal_density_diffrn 1.498
_exptl_crystal_density_method 'not measured'
_exptl_crystal_description block
_exptl_crystal_F_000 2008
_exptl_crystal_size_max 0.08
_exptl_crystal_size_mid 0.08
_exptl_crystal_size_min 0.08
_platon_squeeze_details
;
;
_refine_diff_density_max 4.052
_refine_diff_density_min -3.526
_refine_diff_density_rms 0.183
_refine_ls_extinction_method none
_refine_ls_goodness_of_fit_ref 1.078
_refine_ls_hydrogen_treatment constr
_refine_ls_matrix_type full
_refine_ls_number_parameters 1027
_refine_ls_number_reflns 22272
_refine_ls_number_restraints 0
_refine_ls_restrained_S_all 1.078
_refine_ls_R_factor_all 0.0669
_refine_ls_R_factor_gt 0.0544
_refine_ls_shift/su_max 0.004
_refine_ls_shift/su_mean 0.000
_refine_ls_structure_factor_coef Fsqd
_refine_ls_weighting_details 'calc w=1/[\s^2^(Fo^2^)+(0.0221P)^2^+54.4256P] where P=(Fo^2^+2Fc^2^)/3'
_refine_ls_weighting_scheme calc
_refine_ls_wR_factor_gt 0.1162
_refine_ls_wR_factor_ref 0.1216
_reflns_number_gt 18428
_reflns_number_total 22272
_reflns_threshold_expression >2sigma(I)
_cod_data_source_file c9dt00827f2.cif
_cod_data_source_block shelxl
_cod_depositor_comments
;
The following automatic conversions were performed:

'_symmetry_cell_setting' value 'Triclinic' changed to 'triclinic'
according to
/home/data/users/saulius/crontab/automatic-downloads/rss-feeds/RSC/lib/dictionaries/cif_core.dic
dictionary named 'cif_core.dic' version 2.4.2 from 2011-04-26.

Automatic conversion script
Id: cif_fix_values 4973 2017-02-22 13:04:09Z antanas 

 Adding full bibliography for 7049400--7049406.cif.
;
_cod_original_sg_symbol_H-M P-1
_cod_database_code 7049400

loop_
_symmetry_equiv_pos_as_xyz
'x, y, z'
'-x, -y, -z'

loop_
_atom_site_label
_atom_site_type_symbol
_atom_site_fract_x
_atom_site_fract_y
_atom_site_fract_z
_atom_site_U_iso_or_equiv
_atom_site_adp_type
_atom_site_occupancy
_atom_site_symmetry_multiplicity
_atom_site_calc_flag
_atom_site_refinement_flags
C1 C 0.6418(7) 0.1115(5) 0.7716(4) 0.050(2) Uani 1 1 d .
H1A H 0.6373 0.1086 0.7241 0.060 Uiso 1 1 calc R
H1B H 0.6903 0.1616 0.7983 0.060 Uiso 1 1 calc R
C2 C 0.5446(8) 0.1230(5) 0.7931(5) 0.059(3) Uani 1 1 d .
H2A H 0.5482 0.1795 0.8284 0.071 Uiso 1 1 calc R
H2B H 0.4953 0.1233 0.7550 0.071 Uiso 1 1 calc R
C3 C 0.8786(5) -0.5780(5) 0.9377(4) 0.0347(15) Uani 1 1 d .
H3A H 0.8576 -0.5826 0.9792 0.042 Uiso 1 1 calc R
H3B H 0.9491 -0.5747 0.9442 0.042 Uiso 1 1 calc R
C4 C 0.8319(5) -0.6585(5) 0.8789(4) 0.0345(15) Uani 1 1 d .
H4A H 0.8807 -0.6954 0.8617 0.041 Uiso 1 1 calc R
H4B H 0.7844 -0.6962 0.8926 0.041 Uiso 1 1 calc R
C5 C -0.0137(5) -0.1944(6) 0.8668(4) 0.0430(19) Uani 1 1 d .
H5A H -0.0051 -0.1893 0.9148 0.052 Uiso 1 1 calc R
H5B H -0.0830 -0.2022 0.8487 0.052 Uiso 1 1 calc R
C6 C 0.0372(6) -0.1104(6) 0.8546(4) 0.048(2) Uani 1 1 d .
H6A H -0.0084 -0.0820 0.8290 0.058 Uiso 1 1 calc R
H6B H 0.0664 -0.0663 0.8972 0.058 Uiso 1 1 calc R
C7 C 0.3341(7) -0.8329(6) 0.5024(4) 0.055(2) Uani 1 1 d .
H7A H 0.3483 -0.8168 0.4624 0.066 Uiso 1 1 calc R
H7B H 0.2890 -0.8885 0.4882 0.066 Uiso 1 1 calc R
C8 C 0.4265(7) -0.8446(6) 0.5456(4) 0.047(2) Uani 1 1 d .
H8A H 0.4239 -0.9057 0.5507 0.056 Uiso 1 1 calc R
H8B H 0.4829 -0.8330 0.5257 0.056 Uiso 1 1 calc R
C10 C 0.6752(4) -0.1418(4) 0.8163(3) 0.0244(12) Uani 1 1 d .
C11 C 0.7440(5) -0.1054(5) 0.7879(3) 0.0301(14) Uani 1 1 d .
H11 H 0.7955 -0.1385 0.7781 0.036 Uiso 1 1 calc R
C12 C 0.7434(5) -0.0218(5) 0.7723(3) 0.0365(17) Uani 1 1 d .
H12 H 0.7939 0.0008 0.7545 0.044 Uiso 1 1 calc R
C13 C 0.6677(6) 0.0237(5) 0.7840(3) 0.0357(16) Uani 1 1 d .
C14 C 0.5946(5) -0.0112(4) 0.8122(3) 0.0290(14) Uani 1 1 d .
C15 C 0.5212(6) 0.0433(4) 0.8190(4) 0.0380(17) Uani 1 1 d .
C16 C 0.4455(6) 0.0204(5) 0.8464(3) 0.0376(17) Uani 1 1 d .
H16 H 0.3947 0.0561 0.8509 0.045 Uiso 1 1 calc R
C17 C 0.4449(5) -0.0579(4) 0.8680(3) 0.0268(13) Uani 1 1 d .
H17 H 0.3926 -0.0742 0.8872 0.032 Uiso 1 1 calc R
C18 C 0.5179(4) -0.1122(4) 0.8623(3) 0.0215(12) Uani 1 1 d .
C19 C 0.5967(4) -0.0915(4) 0.8307(3) 0.0210(12) Uani 1 1 d .
C20 C 0.4074(4) -0.2065(4) 0.9351(3) 0.0183(11) Uani 1 1 d .
C21 C 0.3984(4) -0.1449(4) 0.9934(3) 0.0225(12) Uani 1 1 d .
H21 H 0.4487 -0.0982 1.0146 0.027 Uiso 1 1 calc R
C22 C 0.3169(5) -0.1503(4) 1.0213(3) 0.0263(13) Uani 1 1 d .
H22 H 0.3119 -0.1079 1.0615 0.032 Uiso 1 1 calc R
C23 C 0.2426(4) -0.2184(4) 0.9898(3) 0.0254(13) Uani 1 1 d .
H23 H 0.1863 -0.2219 1.0083 0.030 Uiso 1 1 calc R
C24 C 0.2508(4) -0.2816(4) 0.9310(3) 0.0213(12) Uani 1 1 d .
H24 H 0.2006 -0.3286 0.9101 0.026 Uiso 1 1 calc R
C25 C 0.3332(4) -0.2753(4) 0.9031(3) 0.0218(12) Uani 1 1 d .
H25 H 0.3388 -0.3174 0.8629 0.026 Uiso 1 1 calc R
C30 C 0.6109(4) -0.1778(4) 0.9671(3) 0.0188(11) Uani 1 1 d .
C31 C 0.6655(5) -0.0946(4) 0.9913(3) 0.0251(13) Uani 1 1 d .
H31 H 0.6521 -0.0488 0.9708 0.030 Uiso 1 1 calc R
C32 C 0.7400(5) -0.0782(5) 1.0457(3) 0.0344(15) Uani 1 1 d .
H32 H 0.7773 -0.0214 1.0619 0.041 Uiso 1 1 calc R
C33 C 0.7594(5) -0.1445(5) 1.0759(3) 0.0314(15) Uani 1 1 d .
H33 H 0.8096 -0.1331 1.1131 0.038 Uiso 1 1 calc R
C34 C 0.7051(5) -0.2285(5) 1.0519(3) 0.0299(14) Uani 1 1 d .
H34 H 0.7188 -0.2742 1.0725 0.036 Uiso 1 1 calc R
C35 C 0.6314(4) -0.2447(4) 0.9982(3) 0.0247(12) Uani 1 1 d .
H35 H 0.5944 -0.3016 0.9821 0.030 Uiso 1 1 calc R
C40 C 0.7600(4) -0.3735(4) 0.8559(3) 0.0219(12) Uani 1 1 d .
C41 C 0.8145(4) -0.3481(4) 0.9199(3) 0.0241(12) Uani 1 1 d .
H41 H 0.8229 -0.2868 0.9437 0.029 Uiso 1 1 calc R
C42 C 0.8581(5) -0.4080(5) 0.9518(3) 0.0300(14) Uani 1 1 d .
H42 H 0.8953 -0.3868 0.9951 0.036 Uiso 1 1 calc R
C43 C 0.8452(4) -0.4966(5) 0.9186(3) 0.0274(13) Uani 1 1 d .
C44 C 0.7911(4) -0.5244(5) 0.8533(3) 0.0256(13) Uani 1 1 d .
C45 C 0.7838(5) -0.6179(4) 0.8267(3) 0.0268(13) Uani 1 1 d .
C46 C 0.7385(5) -0.6560(4) 0.7631(3) 0.0290(14) Uani 1 1 d .
H46 H 0.7347 -0.7184 0.7437 0.035 Uiso 1 1 calc R
C47 C 0.6971(5) -0.6011(4) 0.7265(3) 0.0275(13) Uani 1 1 d .
H47 H 0.6656 -0.6279 0.6821 0.033 Uiso 1 1 calc R
C48 C 0.7003(4) -0.5086(4) 0.7525(3) 0.0194(11) Uani 1 1 d .
C49 C 0.7499(4) -0.4666(4) 0.8198(3) 0.0203(12) Uani 1 1 d .
C50 C 0.5884(4) -0.5236(4) 0.6206(3) 0.0222(12) Uani 1 1 d .
C51 C 0.6401(5) -0.5755(5) 0.5772(3) 0.0280(13) Uani 1 1 d .
H51 H 0.7073 -0.5730 0.5895 0.034 Uiso 1 1 calc R
C52 C 0.5933(5) -0.6310(4) 0.5161(3) 0.0302(14) Uani 1 1 d .
H52 H 0.6283 -0.6668 0.4869 0.036 Uiso 1 1 calc R
C53 C 0.4961(5) -0.6339(5) 0.4980(3) 0.0336(15) Uani 1 1 d .
H53 H 0.4645 -0.6716 0.4561 0.040 Uiso 1 1 calc R
C54 C 0.4437(5) -0.5827(5) 0.5399(3) 0.0311(14) Uani 1 1 d .
H54 H 0.3767 -0.5849 0.5268 0.037 Uiso 1 1 calc R
C55 C 0.4899(4) -0.5278(4) 0.6015(3) 0.0241(12) Uani 1 1 d .
H55 H 0.4540 -0.4931 0.6306 0.029 Uiso 1 1 calc R
C60 C 0.7409(4) -0.3826(4) 0.6802(3) 0.0188(11) Uani 1 1 d .
C61 C 0.8337(4) -0.4048(4) 0.6845(3) 0.0236(12) Uani 1 1 d .
H61 H 0.8487 -0.4554 0.6989 0.028 Uiso 1 1 calc R
C62 C 0.9054(4) -0.3527(5) 0.6677(3) 0.0278(13) Uani 1 1 d .
H62 H 0.9687 -0.3680 0.6707 0.033 Uiso 1 1 calc R
C63 C 0.8839(5) -0.2799(5) 0.6471(3) 0.0331(15) Uani 1 1 d .
H63 H 0.9322 -0.2452 0.6352 0.040 Uiso 1 1 calc R
C64 C 0.7915(5) -0.2562(5) 0.6435(4) 0.0388(17) Uani 1 1 d .
H64 H 0.7775 -0.2045 0.6303 0.047 Uiso 1 1 calc R
C65 C 0.7197(5) -0.3081(5) 0.6592(3) 0.0290(14) Uani 1 1 d .
H65 H 0.6563 -0.2928 0.6555 0.035 Uiso 1 1 calc R
C70 C 0.1451(4) -0.3887(4) 0.7546(3) 0.0226(12) Uani 1 1 d .
C71 C 0.0732(4) -0.4175(5) 0.7849(3) 0.0246(12) Uani 1 1 d .
H71 H 0.0614 -0.4797 0.7798 0.030 Uiso 1 1 calc R
C72 C 0.0165(4) -0.3613(5) 0.8227(3) 0.0305(14) Uani 1 1 d .
H72 H -0.0317 -0.3854 0.8416 0.037 Uiso 1 1 calc R
C73 C 0.0328(4) -0.2720(5) 0.8310(3) 0.0287(14) Uani 1 1 d .
C74 C 0.1058(5) -0.2392(5) 0.8010(3) 0.0287(14) Uani 1 1 d .
C75 C 0.1137(5) -0.1456(5) 0.8149(4) 0.0344(15) Uani 1 1 d .
C76 C 0.1815(6) -0.1036(5) 0.7919(4) 0.0395(17) Uani 1 1 d .
H76 H 0.1900 -0.0404 0.8020 0.047 Uiso 1 1 calc R
C77 C 0.2398(5) -0.1552(5) 0.7523(3) 0.0301(14) Uani 1 1 d .
H77 H 0.2873 -0.1253 0.7361 0.036 Uiso 1 1 calc R
C78 C 0.2305(4) -0.2468(4) 0.7362(3) 0.0200(11) Uani 1 1 d .
C79 C 0.1625(4) -0.2950(4) 0.7624(3) 0.0205(11) Uani 1 1 d .
C80 C 0.3694(4) -0.2212(4) 0.6519(3) 0.0218(12) Uani 1 1 d .
C81 C 0.3293(5) -0.1712(5) 0.6112(3) 0.0326(15) Uani 1 1 d .
H81 H 0.2624 -0.1798 0.5954 0.039 Uiso 1 1 calc R
C82 C 0.3876(6) -0.1092(5) 0.5939(3) 0.0372(17) Uani 1 1 d .
H82 H 0.3603 -0.0750 0.5666 0.045 Uiso 1 1 calc R
C83 C 0.4858(6) -0.0968(5) 0.6164(3) 0.0344(16) Uani 1 1 d .
H83 H 0.5253 -0.0544 0.6042 0.041 Uiso 1 1 calc R
C84 C 0.5264(5) -0.1461(5) 0.6567(3) 0.0313(14) Uani 1 1 d .
H84 H 0.5933 -0.1372 0.6723 0.038 Uiso 1 1 calc R
C85 C 0.4679(4) -0.2091(4) 0.6740(3) 0.0250(13) Uani 1 1 d .
H85 H 0.4955 -0.2437 0.7008 0.030 Uiso 1 1 calc R
C90 C 0.2123(4) -0.3599(4) 0.6032(3) 0.0206(11) Uani 1 1 d .
C91 C 0.1284(5) -0.3243(5) 0.5860(3) 0.0337(15) Uani 1 1 d .
H91 H 0.1127 -0.2724 0.6152 0.040 Uiso 1 1 calc R
C92 C 0.0680(5) -0.3654(6) 0.5257(4) 0.0435(19) Uani 1 1 d .
H92 H 0.0111 -0.3413 0.5136 0.052 Uiso 1 1 calc R
C93 C 0.0908(5) -0.4408(6) 0.4837(4) 0.0439(19) Uani 1 1 d .
H93 H 0.0500 -0.4677 0.4422 0.053 Uiso 1 1 calc R
C94 C 0.1719(5) -0.4779(5) 0.5006(3) 0.0352(16) Uani 1 1 d .
H94 H 0.1853 -0.5313 0.4718 0.042 Uiso 1 1 calc R
C95 C 0.2342(5) -0.4367(4) 0.5603(3) 0.0270(13) Uani 1 1 d .
H95 H 0.2913 -0.4609 0.5716 0.032 Uiso 1 1 calc R
C100 C 0.2548(4) -0.6109(4) 0.6499(3) 0.0253(13) Uani 1 1 d .
C101 C 0.1970(5) -0.6440(5) 0.5879(4) 0.0346(15) Uani 1 1 d .
H101 H 0.1420 -0.6156 0.5793 0.041 Uiso 1 1 calc R
C102 C 0.2129(5) -0.7160(5) 0.5365(4) 0.0372(16) Uani 1 1 d .
H102 H 0.1694 -0.7355 0.4955 0.045 Uiso 1 1 calc R
C103 C 0.2923(6) -0.7574(5) 0.5470(3) 0.0365(16) Uani 1 1 d .
C104 C 0.3516(5) -0.7283(4) 0.6098(3) 0.0283(13) Uani 1 1 d .
C105 C 0.4311(5) -0.7764(4) 0.6122(3) 0.0294(14) Uani 1 1 d .
C106 C 0.4976(5) -0.7572(4) 0.6695(3) 0.0304(14) Uani 1 1 d .
H106 H 0.5524 -0.7878 0.6720 0.036 Uiso 1 1 calc R
C107 C 0.4814(5) -0.6904(4) 0.7244(3) 0.0249(13) Uani 1 1 d .
H107 H 0.5261 -0.6776 0.7647 0.030 Uiso 1 1 calc R
C108 C 0.4040(4) -0.6422(4) 0.7233(3) 0.0201(11) Uani 1 1 d .
C109 C 0.3355(4) -0.6573(4) 0.6627(3) 0.0206(11) Uani 1 1 d .
C110 C 0.4795(4) -0.5708(4) 0.8659(3) 0.0194(11) Uani 1 1 d .
C111 C 0.4826(4) -0.6478(4) 0.8879(3) 0.0244(12) Uani 1 1 d .
H111 H 0.4365 -0.6983 0.8670 0.029 Uiso 1 1 calc R
C112 C 0.5530(5) -0.6502(4) 0.9402(3) 0.0272(13) Uani 1 1 d .
H112 H 0.5561 -0.7025 0.9546 0.033 Uiso 1 1 calc R
C113 C 0.6196(5) -0.5743(5) 0.9715(3) 0.0292(14) Uani 1 1 d .
H113 H 0.6673 -0.5755 1.0075 0.035 Uiso 1 1 calc R
C114 C 0.6167(4) -0.4977(4) 0.9505(3) 0.0274(13) Uani 1 1 d .
H114 H 0.6619 -0.4467 0.9720 0.033 Uiso 1 1 calc R
C115 C 0.5459(4) -0.4965(4) 0.8968(3) 0.0232(12) Uani 1 1 d .
H115 H 0.5437 -0.4447 0.8816 0.028 Uiso 1 1 calc R
C120 C 0.2772(4) -0.6051(4) 0.8178(3) 0.0200(11) Uani 1 1 d .
C121 C 0.2381(5) -0.6947(5) 0.7939(3) 0.0287(14) Uani 1 1 d .
H121 H 0.2705 -0.7363 0.7667 0.034 Uiso 1 1 calc R
C122 C 0.1524(5) -0.7229(5) 0.8096(3) 0.0343(16) Uani 1 1 d .
H122 H 0.1261 -0.7838 0.7936 0.041 Uiso 1 1 calc R
C123 C 0.1053(5) -0.6612(6) 0.8491(4) 0.0404(18) Uani 1 1 d .
H123 H 0.0458 -0.6799 0.8591 0.049 Uiso 1 1 calc R
C124 C 0.1442(5) -0.5732(5) 0.8737(4) 0.0379(17) Uani 1 1 d .
H124 H 0.1123 -0.5319 0.9017 0.046 Uiso 1 1 calc R
C125 C 0.2293(5) -0.5448(5) 0.8579(3) 0.0275(13) Uani 1 1 d .
H125 H 0.2553 -0.4838 0.8745 0.033 Uiso 1 1 calc R
C130 C 0.7602(15) 0.1304(8) 0.5965(6) 0.120(7) Uani 1 1 d .
H13A H 0.8031 0.1031 0.5664 0.144 Uiso 1 1 calc R
H13B H 0.7964 0.1461 0.6424 0.144 Uiso 1 1 calc R
C131 C 0.9163(7) 0.1025(6) 0.8997(4) 0.049(2) Uani 1 1 d .
H13C H 0.8567 0.1225 0.8812 0.059 Uiso 1 1 calc R
H13D H 0.9449 0.0701 0.8621 0.059 Uiso 1 1 calc R
O1 O 0.5150(3) -0.2927(3) 0.8497(2) 0.0192(8) Uani 1 1 d .
O2 O 0.5742(3) -0.3904(3) 0.72868(19) 0.0212(8) Uani 1 1 d .
O3 O 0.3608(3) -0.3659(3) 0.6999(2) 0.0211(8) Uani 1 1 d .
O4 O 0.3890(3) -0.4699(3) 0.7955(2) 0.0201(8) Uani 1 1 d .
P1 P 0.51279(10) -0.20411(9) 0.89782(7) 0.0167(3) Uani 1 1 d .
P2 P 0.64476(10) -0.44802(10) 0.69928(7) 0.0190(3) Uani 1 1 d .
P3 P 0.29841(10) -0.30363(10) 0.67659(7) 0.0178(3) Uani 1 1 d .
P4 P 0.38893(10) -0.56440(10) 0.79874(7) 0.0176(3) Uani 1 1 d .
Hg1 Hg 0.702984(15) -0.265232(15) 0.830817(11) 0.01904(6) Uani 1 1 d .
Hg2 Hg 0.214470(15) -0.493668(15) 0.706549(11) 0.01955(6) Uani 1 1 d .
Cl1 Cl 0.9123(4) 0.1542(4) 0.7538(2) 0.153(2) Uani 1 1 d .
Cl2 Cl 0.7306(4) 0.2268(3) 0.5785(2) 0.1202(15) Uani 1 1 d .
Cl3 Cl 0.6721(4) 0.0582(3) 0.5899(3) 0.151(2) Uani 1 1 d .
Cl4 Cl 0.99732(14) 0.19721(16) 0.94862(11) 0.0506(5) Uani 1 1 d .
Cl5 Cl 0.88901(16) 0.02965(14) 0.94753(11) 0.0480(5) Uani 1 1 d .
Li1 Li 0.4606(6) -0.3813(6) 0.7677(4) 0.0152(17) Uani 1 1 d .

loop_
_atom_site_aniso_label
_atom_site_aniso_U_11
_atom_site_aniso_U_22
_atom_site_aniso_U_33
_atom_site_aniso_U_23
_atom_site_aniso_U_13
_atom_site_aniso_U_12
C1 0.081(6) 0.028(4) 0.046(5) 0.020(4) 0.017(4) -0.004(4)
C2 0.108(8) 0.028(4) 0.061(6) 0.028(4) 0.042(6) 0.023(5)
C3 0.033(4) 0.044(4) 0.031(4) 0.019(3) 0.000(3) 0.007(3)
C4 0.033(4) 0.036(4) 0.041(4) 0.021(3) 0.006(3) 0.007(3)
C5 0.031(4) 0.053(5) 0.044(4) 0.003(4) 0.018(3) 0.016(3)
C6 0.042(4) 0.049(5) 0.048(5) -0.003(4) 0.017(4) 0.016(4)
C7 0.073(6) 0.056(5) 0.033(4) -0.003(4) 0.014(4) 0.034(5)
C8 0.063(5) 0.051(5) 0.032(4) 0.010(4) 0.019(4) 0.028(4)
C10 0.022(3) 0.027(3) 0.025(3) 0.012(3) -0.001(2) -0.003(2)
C11 0.030(3) 0.039(4) 0.023(3) 0.013(3) 0.006(3) 0.000(3)
C12 0.039(4) 0.044(4) 0.024(3) 0.017(3) -0.002(3) -0.017(3)
C13 0.052(4) 0.029(3) 0.026(3) 0.011(3) 0.005(3) -0.006(3)
C14 0.045(4) 0.020(3) 0.023(3) 0.008(2) 0.006(3) 0.000(3)
C15 0.072(5) 0.019(3) 0.030(4) 0.012(3) 0.017(4) 0.010(3)
C16 0.065(5) 0.030(4) 0.027(3) 0.013(3) 0.017(3) 0.025(3)
C17 0.038(4) 0.026(3) 0.020(3) 0.009(2) 0.009(3) 0.012(3)
C18 0.029(3) 0.020(3) 0.016(3) 0.007(2) 0.001(2) 0.003(2)
C19 0.030(3) 0.021(3) 0.013(3) 0.009(2) 0.001(2) 0.001(2)
C20 0.020(3) 0.021(3) 0.016(3) 0.008(2) 0.002(2) 0.005(2)
C21 0.025(3) 0.021(3) 0.020(3) 0.003(2) 0.005(2) 0.003(2)
C22 0.032(3) 0.023(3) 0.026(3) 0.006(2) 0.012(3) 0.010(3)
C23 0.022(3) 0.034(3) 0.027(3) 0.015(3) 0.010(2) 0.010(2)
C24 0.017(3) 0.028(3) 0.018(3) 0.005(2) 0.002(2) 0.005(2)
C25 0.021(3) 0.030(3) 0.020(3) 0.012(2) 0.007(2) 0.011(2)
C30 0.018(3) 0.022(3) 0.018(3) 0.008(2) 0.003(2) 0.003(2)
C31 0.030(3) 0.025(3) 0.022(3) 0.011(2) 0.005(2) -0.001(2)
C32 0.033(4) 0.041(4) 0.028(3) 0.010(3) 0.006(3) -0.009(3)
C33 0.019(3) 0.054(4) 0.018(3) 0.007(3) 0.001(2) 0.007(3)
C34 0.030(3) 0.039(4) 0.027(3) 0.017(3) 0.007(3) 0.012(3)
C35 0.028(3) 0.027(3) 0.022(3) 0.010(2) 0.005(2) 0.005(2)
C40 0.016(3) 0.034(3) 0.020(3) 0.013(2) 0.007(2) 0.003(2)
C41 0.019(3) 0.029(3) 0.027(3) 0.010(3) 0.007(2) 0.002(2)
C42 0.022(3) 0.046(4) 0.026(3) 0.017(3) 0.001(2) 0.005(3)
C43 0.021(3) 0.039(4) 0.026(3) 0.015(3) 0.005(2) 0.006(3)
C44 0.016(3) 0.039(4) 0.027(3) 0.016(3) 0.006(2) 0.005(2)
C45 0.028(3) 0.033(3) 0.026(3) 0.013(3) 0.012(3) 0.006(3)
C46 0.035(3) 0.023(3) 0.033(4) 0.012(3) 0.011(3) 0.001(3)
C47 0.027(3) 0.027(3) 0.029(3) 0.009(3) 0.007(3) 0.000(3)
C48 0.015(2) 0.029(3) 0.017(3) 0.009(2) 0.005(2) 0.002(2)
C49 0.015(3) 0.037(3) 0.013(3) 0.012(2) 0.005(2) 0.000(2)
C50 0.021(3) 0.032(3) 0.014(3) 0.008(2) 0.003(2) 0.002(2)
C51 0.028(3) 0.036(4) 0.022(3) 0.006(3) 0.011(3) 0.005(3)
C52 0.040(4) 0.029(3) 0.023(3) 0.004(3) 0.016(3) 0.007(3)
C53 0.048(4) 0.030(3) 0.020(3) 0.002(3) 0.005(3) 0.002(3)
C54 0.031(3) 0.034(4) 0.027(3) 0.006(3) 0.003(3) 0.004(3)
C55 0.025(3) 0.025(3) 0.022(3) 0.006(2) 0.005(2) 0.002(2)
C60 0.017(3) 0.027(3) 0.012(2) 0.004(2) 0.004(2) 0.004(2)
C61 0.021(3) 0.034(3) 0.018(3) 0.010(2) 0.004(2) 0.006(2)
C62 0.017(3) 0.042(4) 0.022(3) 0.009(3) -0.001(2) 0.001(3)
C63 0.030(3) 0.051(4) 0.023(3) 0.018(3) 0.009(3) -0.001(3)
C64 0.038(4) 0.046(4) 0.047(4) 0.030(4) 0.015(3) 0.014(3)
C65 0.026(3) 0.041(4) 0.027(3) 0.019(3) 0.009(3) 0.011(3)
C70 0.016(3) 0.036(3) 0.018(3) 0.014(3) 0.000(2) 0.001(2)
C71 0.022(3) 0.035(3) 0.021(3) 0.012(3) 0.009(2) 0.009(2)
C72 0.017(3) 0.051(4) 0.026(3) 0.013(3) 0.008(2) 0.005(3)
C73 0.016(3) 0.049(4) 0.022(3) 0.008(3) 0.005(2) 0.013(3)
C74 0.023(3) 0.045(4) 0.023(3) 0.012(3) 0.010(2) 0.016(3)
C75 0.034(4) 0.035(4) 0.033(4) 0.002(3) 0.010(3) 0.013(3)
C76 0.050(5) 0.023(3) 0.042(4) -0.001(3) 0.014(4) 0.007(3)
C77 0.035(4) 0.030(3) 0.025(3) 0.005(3) 0.009(3) 0.003(3)
C78 0.022(3) 0.025(3) 0.015(3) 0.006(2) 0.005(2) 0.006(2)
C79 0.013(2) 0.032(3) 0.017(3) 0.006(2) 0.002(2) 0.005(2)
C80 0.021(3) 0.030(3) 0.016(3) 0.009(2) 0.005(2) 0.000(2)
C81 0.034(4) 0.038(4) 0.029(3) 0.017(3) 0.003(3) 0.002(3)
C82 0.056(5) 0.035(4) 0.024(3) 0.016(3) 0.003(3) 0.001(3)
C83 0.048(4) 0.029(3) 0.027(3) 0.004(3) 0.019(3) -0.005(3)
C84 0.033(3) 0.034(4) 0.026(3) 0.006(3) 0.008(3) -0.006(3)
C85 0.027(3) 0.027(3) 0.020(3) 0.005(2) 0.007(2) -0.003(2)
C90 0.018(3) 0.026(3) 0.018(3) 0.007(2) 0.003(2) -0.001(2)
C91 0.029(3) 0.044(4) 0.028(3) 0.008(3) 0.004(3) 0.008(3)
C92 0.026(4) 0.066(5) 0.034(4) 0.011(4) -0.004(3) 0.008(3)
C93 0.030(4) 0.061(5) 0.030(4) 0.006(4) -0.004(3) -0.013(3)
C94 0.042(4) 0.037(4) 0.024(3) 0.005(3) 0.009(3) -0.008(3)
C95 0.033(3) 0.028(3) 0.019(3) 0.005(2) 0.009(3) 0.000(3)
C100 0.022(3) 0.033(3) 0.024(3) 0.016(3) 0.004(2) -0.003(2)
C101 0.033(4) 0.042(4) 0.036(4) 0.018(3) 0.013(3) 0.017(3)
C102 0.034(4) 0.049(4) 0.026(3) 0.007(3) 0.005(3) 0.002(3)
C103 0.047(4) 0.038(4) 0.023(3) 0.004(3) 0.008(3) 0.011(3)
C104 0.037(4) 0.030(3) 0.023(3) 0.009(3) 0.014(3) 0.010(3)
C105 0.040(4) 0.027(3) 0.027(3) 0.009(3) 0.018(3) 0.014(3)
C106 0.036(4) 0.030(3) 0.036(4) 0.018(3) 0.019(3) 0.017(3)
C107 0.027(3) 0.030(3) 0.024(3) 0.017(3) 0.008(2) 0.009(3)
C108 0.022(3) 0.017(3) 0.026(3) 0.010(2) 0.010(2) 0.003(2)
C109 0.025(3) 0.022(3) 0.019(3) 0.010(2) 0.010(2) 0.003(2)
C110 0.016(3) 0.025(3) 0.020(3) 0.010(2) 0.005(2) 0.007(2)
C111 0.023(3) 0.028(3) 0.025(3) 0.012(3) 0.004(2) 0.007(2)
C112 0.032(3) 0.030(3) 0.027(3) 0.017(3) 0.008(3) 0.012(3)
C113 0.024(3) 0.039(4) 0.025(3) 0.013(3) -0.003(2) 0.011(3)
C114 0.020(3) 0.031(3) 0.030(3) 0.009(3) -0.002(2) 0.005(2)
C115 0.020(3) 0.025(3) 0.028(3) 0.012(3) 0.005(2) 0.004(2)
C120 0.016(3) 0.028(3) 0.019(3) 0.014(2) 0.002(2) 0.002(2)
C121 0.027(3) 0.032(3) 0.032(3) 0.018(3) 0.007(3) -0.003(3)
C122 0.034(4) 0.038(4) 0.030(4) 0.017(3) -0.001(3) -0.012(3)
C123 0.023(3) 0.069(5) 0.038(4) 0.029(4) 0.008(3) 0.002(3)
C124 0.039(4) 0.051(5) 0.032(4) 0.017(3) 0.019(3) 0.012(3)
C125 0.034(3) 0.034(3) 0.019(3) 0.011(3) 0.010(3) 0.006(3)
C130 0.25(2) 0.053(7) 0.053(7) 0.008(6) 0.022(10) 0.007(10)
C131 0.060(5) 0.046(5) 0.035(4) 0.005(4) 0.001(4) 0.009(4)
O1 0.0173(19) 0.021(2) 0.021(2) 0.0069(16) 0.0057(16) 0.0024(15)
O2 0.0161(19) 0.029(2) 0.0156(19) 0.0006(17) 0.0038(15) 0.0037(16)
O3 0.0183(19) 0.026(2) 0.023(2) 0.0126(17) 0.0058(16) 0.0032(16)
O4 0.021(2) 0.020(2) 0.022(2) 0.0098(17) 0.0054(16) 0.0039(16)
P1 0.0197(7) 0.0165(7) 0.0150(6) 0.0058(5) 0.0037(5) 0.0036(5)
P2 0.0166(7) 0.0270(8) 0.0150(7) 0.0067(6) 0.0057(5) 0.0040(6)
P3 0.0173(7) 0.0233(7) 0.0143(6) 0.0073(6) 0.0037(5) 0.0036(5)
P4 0.0180(7) 0.0197(7) 0.0190(7) 0.0101(6) 0.0056(5) 0.0040(5)
Hg1 0.01698(10) 0.02456(11) 0.01668(10) 0.00804(8) 0.00303(8) 0.00122(8)
Hg2 0.01677(10) 0.02483(12) 0.02002(11) 0.00995(9) 0.00514(8) 0.00396(8)
Cl1 0.172(5) 0.178(5) 0.088(3) 0.046(3) 0.004(3) -0.104(4)
Cl2 0.159(4) 0.091(3) 0.088(3) -0.007(2) -0.002(3) 0.035(3)
Cl3 0.149(4) 0.114(3) 0.165(5) -0.024(3) 0.087(4) -0.039(3)
Cl4 0.0366(10) 0.0656(14) 0.0477(11) 0.0176(10) 0.0038(8) -0.0035(9)
Cl5 0.0562(12) 0.0454(11) 0.0459(11) 0.0127(9) 0.0147(9) 0.0172(9)
Li1 0.015(4) 0.016(4) 0.012(4) 0.001(3) 0.000(3) 0.002(3)

loop_
_atom_type_symbol
_atom_type_description
_atom_type_scat_dispersion_real
_atom_type_scat_dispersion_imag
_atom_type_scat_source
C C 0.0033 0.0016 'International Tables Vol C Tables 4.2.6.8 and 6.1.1.4'
H H 0.0000 0.0000 'International Tables Vol C Tables 4.2.6.8 and 6.1.1.4'
O O 0.0106 0.0060 'International Tables Vol C Tables 4.2.6.8 and 6.1.1.4'
P P 0.1023 0.0942 'International Tables Vol C Tables 4.2.6.8 and 6.1.1.4'
Hg Hg -2.3894 9.2266 'International Tables Vol C Tables 4.2.6.8 and 6.1.1.4'
Cl Cl 0.1484 0.1585 'International Tables Vol C Tables 4.2.6.8 and 6.1.1.4'
Li Li -0.0003 0.0001 'International Tables Vol C Tables 4.2.6.8 and 6.1.1.4'

loop_
_geom_angle_atom_site_label_1
_geom_angle_atom_site_label_2
_geom_angle_atom_site_label_3
_geom_angle
C13 C1 C2 105.1(6)
C13 C1 H1A 110.7
C2 C1 H1A 110.7
C13 C1 H1B 110.7
C2 C1 H1B 110.7
H1A C1 H1B 108.8
C15 C2 C1 105.4(7)
C15 C2 H2A 110.7
C1 C2 H2A 110.7
C15 C2 H2B 110.7
C1 C2 H2B 110.7
H2A C2 H2B 108.8
C43 C3 C4 105.1(5)
C43 C3 H3A 110.7
C4 C3 H3A 110.7
C43 C3 H3B 110.7
C4 C3 H3B 110.7
H3A C3 H3B 108.8
C45 C4 C3 104.8(6)
C45 C4 H4A 110.8
C3 C4 H4A 110.8
C45 C4 H4B 110.8
C3 C4 H4B 110.8
H4A C4 H4B 108.9
C73 C5 C6 105.6(6)
C73 C5 H5A 110.6
C6 C5 H5A 110.6
C73 C5 H5B 110.6
C6 C5 H5B 110.6
H5A C5 H5B 108.8
C75 C6 C5 104.5(6)
C75 C6 H6A 110.9
C5 C6 H6A 110.9
C75 C6 H6B 110.9
C5 C6 H6B 110.9
H6A C6 H6B 108.9
C103 C7 C8 105.0(6)
C103 C7 H7A 110.7
C8 C7 H7A 110.7
C103 C7 H7B 110.8
C8 C7 H7B 110.8
H7A C7 H7B 108.8
C105 C8 C7 104.8(6)
C105 C8 H8A 110.8
C7 C8 H8A 110.8
C105 C8 H8B 110.8
C7 C8 H8B 110.8
H8A C8 H8B 108.9
C11 C10 C19 117.1(6)
C11 C10 Hg1 112.9(5)
C19 C10 Hg1 130.0(4)
C10 C11 C12 125.2(7)
C10 C11 H11 117.4
C12 C11 H11 117.4
C13 C12 C11 117.3(6)
C13 C12 H12 121.4
C11 C12 H12 121.4
C12 C13 C14 119.8(6)
C12 C13 C1 131.7(7)
C14 C13 C1 108.5(7)
C15 C14 C19 124.8(6)
C15 C14 C13 111.8(6)
C19 C14 C13 123.4(7)
C16 C15 C14 119.7(6)
C16 C15 C2 131.2(7)
C14 C15 C2 109.1(7)
C15 C16 C17 118.2(7)
C15 C16 H16 120.9
C17 C16 H16 120.9
C18 C17 C16 122.7(6)
C18 C17 H17 118.7
C16 C17 H17 118.7
C17 C18 C19 120.1(5)
C17 C18 P1 117.9(5)
C19 C18 P1 122.0(4)
C14 C19 C10 117.2(6)
C14 C19 C18 114.4(6)
C10 C19 C18 128.5(5)
C21 C20 C25 119.9(5)
C21 C20 P1 122.9(5)
C25 C20 P1 117.2(4)
C20 C21 C22 121.1(6)
C20 C21 H21 119.4
C22 C21 H21 119.4
C21 C22 C23 119.5(6)
C21 C22 H22 120.3
C23 C22 H22 120.3
C22 C23 C24 120.2(6)
C22 C23 H23 119.9
C24 C23 H23 119.9
C23 C24 C25 119.8(6)
C23 C24 H24 120.1
C25 C24 H24 120.1
C20 C25 C24 119.5(6)
C20 C25 H25 120.2
C24 C25 H25 120.2
C31 C30 C35 119.1(5)
C31 C30 P1 123.1(4)
C35 C30 P1 117.7(5)
C30 C31 C32 120.3(6)
C30 C31 H31 119.9
C32 C31 H31 119.9
C33 C32 C31 120.0(6)
C33 C32 H32 120.0
C31 C32 H32 120.0
C32 C33 C34 120.1(6)
C32 C33 H33 119.9
C34 C33 H33 119.9
C35 C34 C33 119.8(6)
C35 C34 H34 120.1
C33 C34 H34 120.1
C34 C35 C30 120.6(6)
C34 C35 H35 119.7
C30 C35 H35 119.7
C41 C40 C49 117.1(5)
C41 C40 Hg1 111.6(5)
C49 C40 Hg1 131.2(4)
C40 C41 C42 124.4(6)
C40 C41 H41 117.8
C42 C41 H41 117.8
C43 C42 C41 118.5(6)
C43 C42 H42 120.8
C41 C42 H42 120.8
C42 C43 C44 118.5(6)
C42 C43 C3 132.5(6)
C44 C43 C3 109.0(6)
C49 C44 C45 124.6(6)
C49 C44 C43 124.3(6)
C45 C44 C43 111.1(6)
C46 C45 C44 119.2(6)
C46 C45 C4 131.2(6)
C44 C45 C4 109.5(6)
C45 C46 C47 118.7(6)
C45 C46 H46 120.7
C47 C46 H46 120.7
C48 C47 C46 123.2(6)
C48 C47 H47 118.4
C46 C47 H47 118.4
C47 C48 C49 119.0(5)
C47 C48 P2 117.7(5)
C49 C48 P2 123.3(5)
C44 C49 C40 117.1(5)
C44 C49 C48 115.2(6)
C40 C49 C48 127.7(5)
C55 C50 C51 119.0(6)
C55 C50 P2 118.4(5)
C51 C50 P2 122.6(5)
C52 C51 C50 120.2(6)
C52 C51 H51 119.9
C50 C51 H51 119.9
C53 C52 C51 119.8(6)
C53 C52 H52 120.1
C51 C52 H52 120.1
C52 C53 C54 120.9(6)
C52 C53 H53 119.5
C54 C53 H53 119.5
C53 C54 C55 119.5(6)
C53 C54 H54 120.2
C55 C54 H54 120.2
C54 C55 C50 120.4(6)
C54 C55 H55 119.8
C50 C55 H55 119.8
C61 C60 C65 119.4(6)
C61 C60 P2 122.6(5)
C65 C60 P2 117.9(4)
C60 C61 C62 120.3(6)
C60 C61 H61 119.8
C62 C61 H61 119.8
C63 C62 C61 119.8(6)
C63 C62 H62 120.1
C61 C62 H62 120.1
C62 C63 C64 120.5(6)
C62 C63 H63 119.8
C64 C63 H63 119.8
C65 C64 C63 120.1(7)
C65 C64 H64 119.9
C63 C64 H64 119.9
C64 C65 C60 119.8(6)
C64 C65 H65 120.1
C60 C65 H65 120.1
C71 C70 C79 117.1(6)
C71 C70 Hg2 112.5(5)
C79 C70 Hg2 130.3(4)
C70 C71 C72 125.1(6)
C70 C71 H71 117.4
C72 C71 H71 117.4
C73 C72 C71 118.4(6)
C73 C72 H72 120.8
C71 C72 H72 120.8
C72 C73 C74 118.5(6)
C72 C73 C5 132.4(6)
C74 C73 C5 109.0(6)
C75 C74 C79 125.2(6)
C75 C74 C73 111.2(6)
C79 C74 C73 123.6(6)
C76 C75 C74 118.8(6)
C76 C75 C6 131.6(7)
C74 C75 C6 109.6(7)
C75 C76 C77 119.0(7)
C75 C76 H76 120.5
C77 C76 H76 120.5
C78 C77 C76 122.8(6)
C78 C77 H77 118.6
C76 C77 H77 118.6
C77 C78 C79 120.5(5)
C77 C78 P3 117.5(5)
C79 C78 P3 121.8(4)
C74 C79 C70 117.1(6)
C74 C79 C78 113.6(6)
C70 C79 C78 129.3(5)
C85 C80 C81 119.6(6)
C85 C80 P3 117.8(5)
C81 C80 P3 122.6(5)
C82 C81 C80 119.9(7)
C82 C81 H81 120.1
C80 C81 H81 120.1
C83 C82 C81 120.4(7)
C83 C82 H82 119.8
C81 C82 H82 119.8
C82 C83 C84 120.3(6)
C82 C83 H83 119.9
C84 C83 H83 119.9
C83 C84 C85 119.6(7)
C83 C84 H84 120.2
C85 C84 H84 120.2
C80 C85 C84 120.3(6)
C80 C85 H85 119.8
C84 C85 H85 119.8
C95 C90 C91 119.8(6)
C95 C90 P3 118.5(5)
C91 C90 P3 121.5(5)
C92 C91 C90 119.7(7)
C92 C91 H91 120.1
C90 C91 H91 120.1
C93 C92 C91 119.9(7)
C93 C92 H92 120.1
C91 C92 H92 120.1
C94 C93 C92 121.2(7)
C94 C93 H93 119.4
C92 C93 H93 119.4
C93 C94 C95 119.7(7)
C93 C94 H94 120.2
C95 C94 H94 120.2
C90 C95 C94 119.7(6)
C90 C95 H95 120.1
C94 C95 H95 120.1
C101 C100 C109 116.2(6)
C101 C100 Hg2 112.9(5)
C109 C100 Hg2 130.6(5)
C100 C101 C102 125.6(7)
C100 C101 H101 117.2
C102 C101 H101 117.2
C103 C102 C101 118.5(7)
C103 C102 H102 120.7
C101 C102 H102 120.7
C102 C103 C104 118.1(7)
C102 C103 C7 132.6(7)
C104 C103 C7 109.2(7)
C103 C104 C105 111.2(6)
C103 C104 C109 124.2(6)
C105 C104 C109 124.6(6)
C106 C105 C104 119.8(6)
C106 C105 C8 130.4(6)
C104 C105 C8 109.8(6)
C105 C106 C107 117.3(6)
C105 C106 H106 121.4
C107 C106 H106 121.4
C108 C107 C106 124.0(6)
C108 C107 H107 118.0
C106 C107 H107 118.0
C107 C108 C109 120.1(6)
C107 C108 P4 118.7(5)
C109 C108 P4 121.1(4)
C104 C109 C100 117.2(6)
C104 C109 C108 114.0(5)
C100 C109 C108 128.8(5)
C115 C110 C111 120.2(5)
C115 C110 P4 118.2(4)
C111 C110 P4 121.6(5)
C112 C111 C110 120.1(6)
C112 C111 H111 119.9
C110 C111 H111 119.9
C111 C112 C113 119.3(6)
C111 C112 H112 120.4
C113 C112 H112 120.4
C114 C113 C112 121.1(6)
C114 C113 H113 119.5
C112 C113 H113 119.5
C113 C114 C115 119.1(6)
C113 C114 H114 120.4
C115 C114 H114 120.4
C110 C115 C114 120.2(6)
C110 C115 H115 119.9
C114 C115 H115 119.9
C125 C120 C121 119.2(6)
C125 C120 P4 118.5(5)
C121 C120 P4 122.2(5)
C122 C121 C120 120.4(7)
C122 C121 H121 119.8
C120 C121 H121 119.8
C121 C122 C123 119.3(7)
C121 C122 H122 120.3
C123 C122 H122 120.3
C124 C123 C122 120.6(7)
C124 C123 H123 119.7
C122 C123 H123 119.7
C123 C124 C125 120.2(7)
C123 C124 H124 119.9
C125 C124 H124 119.9
C124 C125 C120 120.3(7)
C124 C125 H125 119.9
C120 C125 H125 119.9
Cl3 C130 Cl2 115.0(12)
Cl3 C130 H13A 108.5
Cl2 C130 H13A 108.5
Cl3 C130 H13B 108.5
Cl2 C130 H13B 108.5
H13A C130 H13B 107.5
Cl5 C131 Cl4 111.2(5)
Cl5 C131 H13C 109.4
Cl4 C131 H13C 109.4
Cl5 C131 H13D 109.4
Cl4 C131 H13D 109.4
H13C C131 H13D 108.0
P1 O1 Li1 149.3(4)
P2 O2 Li1 148.3(4)
P3 O3 Li1 147.0(4)
P4 O4 Li1 141.0(4)
O1 P1 C18 114.1(3)
O1 P1 C20 110.0(3)
C18 P1 C20 109.4(3)
O1 P1 C30 112.2(3)
C18 P1 C30 106.2(3)
C20 P1 C30 104.4(3)
O2 P2 C48 114.0(3)
O2 P2 C50 110.0(3)
C48 P2 C50 110.1(3)
O2 P2 C60 111.3(3)
C48 P2 C60 106.1(3)
C50 P2 C60 104.8(3)
O3 P3 C90 112.2(3)
O3 P3 C78 114.7(3)
C90 P3 C78 105.7(3)
O3 P3 C80 110.2(3)
C90 P3 C80 104.7(3)
C78 P3 C80 108.7(3)
O4 P4 C108 114.5(2)
O4 P4 C110 110.3(3)
C108 P4 C110 109.5(3)
O4 P4 C120 111.0(3)
C108 P4 C120 105.9(3)
C110 P4 C120 105.2(3)
C40 Hg1 C10 167.5(2)
C100 Hg2 C70 168.1(2)
O1 Li1 O4 103.7(5)
O1 Li1 O2 97.9(4)
O4 Li1 O2 129.0(5)
O1 Li1 O3 125.6(5)
O4 Li1 O3 98.0(4)
O2 Li1 O3 106.0(5)

loop_
_geom_bond_atom_site_label_1
_geom_bond_atom_site_label_2
_geom_bond_distance
C1 C13 1.529(10)
C1 C2 1.534(13)
C1 H1A 0.9900
C1 H1B 0.9900
C2 C15 1.524(10)
C2 H2A 0.9900
C2 H2B 0.9900
C3 C43 1.525(9)
C3 C4 1.543(10)
C3 H3A 0.9900
C3 H3B 0.9900
C4 C45 1.521(9)
C4 H4A 0.9900
C4 H4B 0.9900
C5 C73 1.512(9)
C5 C6 1.554(12)
C5 H5A 0.9900
C5 H5B 0.9900
C6 C75 1.527(10)
C6 H6A 0.9900
C6 H6B 0.9900
C7 C103 1.531(10)
C7 C8 1.542(12)
C7 H7A 0.9900
C7 H7B 0.9900
C8 C105 1.519(10)
C8 H8A 0.9900
C8 H8B 0.9900
C10 C11 1.387(9)
C10 C19 1.444(9)
C10 Hg1 2.095(6)
C11 C12 1.433(10)
C11 H11 0.9500
C12 C13 1.360(11)
C12 H12 0.9500
C13 C14 1.420(10)
C14 C15 1.402(10)
C14 C19 1.415(8)
C15 C16 1.370(11)
C16 C17 1.419(9)
C16 H16 0.9500
C17 C18 1.395(9)
C17 H17 0.9500
C18 C19 1.450(8)
C18 P1 1.795(6)
C20 C21 1.384(8)
C20 C25 1.402(8)
C20 P1 1.804(6)
C21 C22 1.390(9)
C21 H21 0.9500
C22 C23 1.394(9)
C22 H22 0.9500
C23 C24 1.402(9)
C23 H23 0.9500
C24 C25 1.403(8)
C24 H24 0.9500
C25 H25 0.9500
C30 C31 1.393(8)
C30 C35 1.404(8)
C30 P1 1.806(6)
C31 C32 1.400(9)
C31 H31 0.9500
C32 C33 1.382(10)
C32 H32 0.9500
C33 C34 1.400(10)
C33 H33 0.9500
C34 C35 1.383(9)
C34 H34 0.9500
C35 H35 0.9500
C40 C41 1.399(8)
C40 C49 1.443(9)
C40 Hg1 2.094(6)
C41 C42 1.421(9)
C41 H41 0.9500
C42 C43 1.366(10)
C42 H42 0.9500
C43 C44 1.419(9)
C44 C49 1.403(8)
C44 C45 1.414(9)
C45 C46 1.360(9)
C46 C47 1.408(9)
C46 H46 0.9500
C47 C48 1.402(9)
C47 H47 0.9500
C48 C49 1.448(8)
C48 P2 1.794(6)
C50 C55 1.396(8)
C50 C51 1.400(9)
C50 P2 1.800(6)
C51 C52 1.393(9)
C51 H51 0.9500
C52 C53 1.377(10)
C52 H52 0.9500
C53 C54 1.383(10)
C53 H53 0.9500
C54 C55 1.393(9)
C54 H54 0.9500
C55 H55 0.9500
C60 C61 1.392(8)
C60 C65 1.394(9)
C60 P2 1.807(6)
C61 C62 1.405(9)
C61 H61 0.9500
C62 C63 1.364(10)
C62 H62 0.9500
C63 C64 1.395(10)
C63 H63 0.9500
C64 C65 1.393(10)
C64 H64 0.9500
C65 H65 0.9500
C70 C71 1.397(8)
C70 C79 1.432(9)
C70 Hg2 2.098(6)
C71 C72 1.417(9)
C71 H71 0.9500
C72 C73 1.361(10)
C72 H72 0.9500
C73 C74 1.430(9)
C74 C75 1.410(10)
C74 C79 1.423(8)
C75 C76 1.350(11)
C76 C77 1.419(10)
C76 H76 0.9500
C77 C78 1.377(9)
C77 H77 0.9500
C78 C79 1.445(8)
C78 P3 1.802(6)
C80 C85 1.395(8)
C80 C81 1.402(9)
C80 P3 1.811(6)
C81 C82 1.388(10)
C81 H81 0.9500
C82 C83 1.392(11)
C82 H82 0.9500
C83 C84 1.389(10)
C83 H83 0.9500
C84 C85 1.400(9)
C84 H84 0.9500
C85 H85 0.9500
C90 C95 1.394(9)
C90 C91 1.399(9)
C90 P3 1.801(6)
C91 C92 1.393(10)
C91 H91 0.9500
C92 C93 1.375(12)
C92 H92 0.9500
C93 C94 1.376(11)
C93 H93 0.9500
C94 C95 1.398(9)
C94 H94 0.9500
C95 H95 0.9500
C100 C101 1.389(10)
C100 C109 1.440(9)
C100 Hg2 2.089(7)
C101 C102 1.407(10)
C101 H101 0.9500
C102 C103 1.367(11)
C102 H102 0.9500
C103 C104 1.407(10)
C104 C105 1.411(9)
C104 C109 1.419(9)
C105 C106 1.373(10)
C106 C107 1.410(9)
C106 H106 0.9500
C107 C108 1.386(8)
C107 H107 0.9500
C108 C109 1.444(8)
C108 P4 1.793(6)
C110 C115 1.386(8)
C110 C111 1.405(8)
C110 P4 1.803(6)
C111 C112 1.391(9)
C111 H111 0.9500
C112 C113 1.406(10)
C112 H112 0.9500
C113 C114 1.388(9)
C113 H113 0.9500
C114 C115 1.409(8)
C114 H114 0.9500
C115 H115 0.9500
C120 C125 1.393(9)
C120 C121 1.399(9)
C120 P4 1.813(6)
C121 C122 1.386(9)
C121 H121 0.9500
C122 C123 1.391(11)
C122 H122 0.9500
C123 C124 1.377(12)
C123 H123 0.9500
C124 C125 1.380(9)
C124 H124 0.9500
C125 H125 0.9500
C130 Cl3 1.588(17)
C130 Cl2 1.722(14)
C130 H13A 0.9900
C130 H13B 0.9900
C131 Cl5 1.774(9)
C131 Cl4 1.783(9)
C131 H13C 0.9900
C131 H13D 0.9900
O1 P1 1.498(4)
O1 Li1 1.926(10)
O2 P2 1.501(4)
O2 Li1 1.927(10)
O3 P3 1.499(4)
O3 Li1 1.941(10)
O4 P4 1.501(4)
O4 Li1 1.928(10)

loop_
_platon_squeeze_void_nr
_platon_squeeze_void_average_x
_platon_squeeze_void_average_y
_platon_squeeze_void_average_z
_platon_squeeze_void_volume
_platon_squeeze_void_count_electrons
_platon_squeeze_void_content
1 0.000 0.000 0.500 607 162 ' '
